data_7207380
loop_
_publ_author_name
'Usta, Hakan'
'Kim, Choongik'
'Wang, Zhiming'
'Lu, Shaofeng'
'Huang, Hui'
'Facchetti, Antonio'
'Marks, Tobin J.'

_publ_section_title
;
 Anthracenedicarboximide-based semiconductors for air-stable, n-channel
 organic thin-film transistors: materials design, synthesis, and
 structural characterization
;
_journal_issue 10
_journal_name_full 'Journal of Materials Chemistry'
_journal_page_first 4459
_journal_paper_doi 10.1039/c1jm14713g
_journal_volume 22
_journal_year 2012
_chemical_formula_sum 'C42 H24 F14 N4 O4'
_chemical_formula_weight 914.65
_chemical_name_systematic
;
?
;
_space_group_IT_number 2
_symmetry_cell_setting triclinic
_symmetry_space_group_name_Hall '-P 1'
_symmetry_space_group_name_H-M 'P -1'
_atom_sites_solution_hydrogens geom
_atom_sites_solution_primary direct
_atom_sites_solution_secondary difmap
_audit_creation_method SHELXL-97
_cell_angle_alpha 90.954(6)
_cell_angle_beta 91.204(6)
_cell_angle_gamma 93.579(7)
_cell_formula_units_Z 1
_cell_length_a 5.5811(4)
_cell_length_b 8.4397(7)
_cell_length_c 20.1209(14)
_cell_measurement_reflns_used 1988
_cell_measurement_temperature 100(2)
_cell_measurement_theta_max 29.87
_cell_measurement_theta_min 2.42
_cell_volume 945.54(12)
_computing_cell_refinement 'SAINT V7.23A (Bruker, 2005)'
_computing_data_collection 'APEX2 V2.1-4 (Bruker, 2007)'
_computing_data_reduction 'Bruker SAINT'
_computing_molecular_graphics 'Bruker SHELXTL'
_computing_publication_material 'Bruker SHELXTL'
_computing_structure_refinement 'SHELXL-97 (Sheldrick, 1997)'
_computing_structure_solution 'SHELXS-97 (Sheldrick, 1990)'
_diffrn_ambient_temperature 100(2)
_diffrn_measured_fraction_theta_full 0.983
_diffrn_measured_fraction_theta_max 0.944
_diffrn_measurement_device_type 'CCD area detector'
_diffrn_measurement_method 'phi and omega scans'
_diffrn_radiation_monochromator graphite
_diffrn_radiation_source 'fine-focus sealed tube'
_diffrn_radiation_type MoK\a
_diffrn_radiation_wavelength 0.71073
_diffrn_reflns_av_R_equivalents 0.3469
_diffrn_reflns_av_sigmaI/netI 0.6482
_diffrn_reflns_limit_h_max 7
_diffrn_reflns_limit_h_min -7
_diffrn_reflns_limit_k_max 12
_diffrn_reflns_limit_k_min -11
_diffrn_reflns_limit_l_max 28
_diffrn_reflns_limit_l_min -27
_diffrn_reflns_number 13374
_diffrn_reflns_theta_full 25.00
_diffrn_reflns_theta_max 30.76
_diffrn_reflns_theta_min 2.03
_exptl_absorpt_coefficient_mu 0.151
_exptl_absorpt_correction_T_max 0.9958
_exptl_absorpt_correction_T_min 0.9444
_exptl_absorpt_correction_type numerical
_exptl_absorpt_process_details face-indexed
_exptl_crystal_colour yellow
_exptl_crystal_density_diffrn 1.606
_exptl_crystal_density_method 'not measured'
_exptl_crystal_description needle
_exptl_crystal_F_000 462
_exptl_crystal_size_max 0.38
_exptl_crystal_size_mid 0.09
_exptl_crystal_size_min 0.03
_refine_diff_density_max 0.422
_refine_diff_density_min -0.454
_refine_diff_density_rms 0.105
_refine_ls_extinction_coef 0.015(3)
_refine_ls_extinction_expression Fc^*^=kFc[1+0.001xFc^2^\l^3^/sin(2\q)]^-1/4^
_refine_ls_goodness_of_fit_ref 0.907
_refine_ls_hydrogen_treatment constr
_refine_ls_matrix_type full
_refine_ls_number_parameters 291
_refine_ls_number_reflns 5543
_refine_ls_number_restraints 0
_refine_ls_restrained_S_all 0.907
_refine_ls_R_factor_all 0.3874
_refine_ls_R_factor_gt 0.0799
_refine_ls_shift/su_max 0.000
_refine_ls_shift/su_mean 0.000
_refine_ls_structure_factor_coef Fsqd
_refine_ls_weighting_details 'calc w=1/[\s^2^(Fo^2^)+(0.0359P)^2^+0.0000P] where P=(Fo^2^+2Fc^2^)/3'
_refine_ls_weighting_scheme calc
_refine_ls_wR_factor_gt 0.1270
_refine_ls_wR_factor_ref 0.1770
_reflns_number_gt 1668
_reflns_number_total 5543
_reflns_threshold_expression >2sigma(I)
_cod_data_source_file c1jm14713g.txt
_cod_data_source_block s52z
_cod_depositor_comments
;
The following automatic conversions were performed:

'_symmetry_cell_setting' value 'Triclinic' changed to 'triclinic'
according to /home/saulius/struct/CIF-dictionaries/cif_core.dic
dictionary named 'cif_core.dic' version 2.4.1 from 2010-06-29.

Automatic conversion script
Id: cif_fix_values 1715 2011-07-08 13:25:40Z adriana 
;
_cod_original_sg_symbol_H-M P-1
_cod_database_code 7207380

loop_
_symmetry_equiv_pos_as_xyz
'x, y, z'
'-x, -y, -z'

loop_
_atom_site_label
_atom_site_type_symbol
_atom_site_fract_x
_atom_site_fract_y
_atom_site_fract_z
_atom_site_U_iso_or_equiv
_atom_site_adp_type
_atom_site_occupancy
_atom_site_symmetry_multiplicity
_atom_site_calc_flag
_atom_site_refinement_flags
F1 F 0.7428(5) 0.6885(3) -0.06977(12) 0.0575(9) Uani 1 1 d .
F2 F 0.7724(6) 0.9245(3) -0.02722(13) 0.0639(9) Uani 1 1 d .
F3 F 0.4417(5) 0.7842(3) -0.02280(12) 0.0474(8) Uani 1 1 d .
F4 F 1.0035(4) 0.7087(3) 0.04498(12) 0.0537(8) Uani 1 1 d .
F5 F 0.6714(5) 0.5604(3) 0.04867(11) 0.0443(7) Uani 1 1 d .
F6 F 0.7922(5) 0.9470(3) 0.11021(11) 0.0414(7) Uani 1 1 d .
F7 F 0.4581(4) 0.8030(3) 0.11263(11) 0.0376(7) Uani 1 1 d .
O1 O 1.0591(4) 0.9484(3) 0.25389(12) 0.0246(7) Uani 1 1 d .
O2 O 0.3559(5) 0.6360(3) 0.24508(12) 0.0241(7) Uani 1 1 d .
N1 N 0.7159(5) 0.7840(4) 0.23357(15) 0.0206(8) Uani 1 1 d .
N2 N -0.0818(6) 0.7013(4) 0.49989(17) 0.0286(9) Uani 1 1 d .
C1 C 0.6772(9) 0.7798(6) -0.0200(2) 0.0366(12) Uani 1 1 d .
C2 C 0.7624(7) 0.7105(5) 0.0463(2) 0.0290(11) Uani 1 1 d .
C3 C 0.7004(7) 0.7952(5) 0.11124(19) 0.0235(10) Uani 1 1 d .
C4 C 0.7885(7) 0.7109(4) 0.17158(18) 0.0223(10) Uani 1 1 d .
H4A H 0.7245 0.5988 0.1695 0.027 Uiso 1 1 calc R
H4B H 0.9659 0.7118 0.1711 0.027 Uiso 1 1 calc R
C5 C 0.8657(7) 0.8929(4) 0.27109(19) 0.0189(9) Uani 1 1 d .
C6 C 0.7369(7) 0.9169(4) 0.33375(19) 0.0194(9) Uani 1 1 d .
C7 C 0.8013(7) 1.0145(4) 0.38634(19) 0.0205(10) Uani 1 1 d .
H7 H 0.9420 1.0838 0.3856 0.025 Uiso 1 1 calc R
C8 C 0.6495(6) 1.0095(5) 0.4431(2) 0.0210(10) Uani 1 1 d .
C9 C 0.4402(6) 0.9019(4) 0.44258(18) 0.0178(9) Uani 1 1 d .
C10 C 0.3789(6) 0.8056(4) 0.38530(18) 0.0194(9) Uani 1 1 d .
H10 H 0.2382 0.7360 0.3841 0.023 Uiso 1 1 calc R
C11 C 0.5264(6) 0.8153(4) 0.33222(18) 0.0193(9) Uani 1 1 d .
C12 C 0.5099(7) 0.7314(5) 0.26710(19) 0.0218(10) Uani 1 1 d .
C13 C 0.2981(6) 0.8957(4) 0.49977(18) 0.0171(9) Uani 1 1 d .
C14 C 0.0886(7) 0.7862(5) 0.50008(18) 0.0207(10) Uani 1 1 d .
C15 C 0.7765(7) 0.3237(5) 0.25038(19) 0.0231(10) Uani 1 1 d .
C16 C 0.8602(7) 0.4203(5) 0.3038(2) 0.0254(10) Uani 1 1 d .
H16 H 1.0127 0.4764 0.3016 0.030 Uiso 1 1 calc R
C17 C 0.7237(7) 0.4359(5) 0.3604(2) 0.0300(11) Uani 1 1 d .
H17 H 0.7832 0.5018 0.3965 0.036 Uiso 1 1 calc R
C18 C 0.5009(7) 0.3550(5) 0.3638(2) 0.0281(11) Uani 1 1 d .
H18 H 0.4065 0.3652 0.4022 0.034 Uiso 1 1 calc R
C19 C 0.4172(7) 0.2595(5) 0.3109(2) 0.0286(11) Uani 1 1 d .
H19 H 0.2645 0.2036 0.3132 0.034 Uiso 1 1 calc R
C20 C 0.5538(7) 0.2441(5) 0.2544(2) 0.0280(11) Uani 1 1 d .
H20 H 0.4933 0.1783 0.2182 0.034 Uiso 1 1 calc R
C21 C 0.9269(7) 0.3064(5) 0.1893(2) 0.0333(12) Uani 1 1 d .
H21A H 1.0577 0.3895 0.1901 0.050 Uiso 1 1 calc R
H21B H 0.8262 0.3166 0.1493 0.050 Uiso 1 1 calc R
H21C H 0.9943 0.2019 0.1890 0.050 Uiso 1 1 calc R

loop_
_atom_site_aniso_label
_atom_site_aniso_U_11
_atom_site_aniso_U_22
_atom_site_aniso_U_33
_atom_site_aniso_U_23
_atom_site_aniso_U_13
_atom_site_aniso_U_12
F1 0.066(2) 0.087(2) 0.0190(17) -0.0160(15) 0.0057(14) 0.0045(17)
F2 0.092(2) 0.064(2) 0.0299(17) 0.0123(15) -0.0111(15) -0.0389(17)
F3 0.0431(18) 0.076(2) 0.0231(16) 0.0066(14) -0.0097(13) 0.0038(15)
F4 0.0281(16) 0.106(3) 0.0274(17) -0.0090(15) 0.0008(12) 0.0118(15)
F5 0.076(2) 0.0320(17) 0.0230(16) -0.0060(12) -0.0126(13) -0.0073(14)
F6 0.073(2) 0.0238(15) 0.0256(16) 0.0024(11) -0.0104(13) -0.0099(13)
F7 0.0298(15) 0.0619(19) 0.0227(15) 0.0052(12) 0.0008(11) 0.0153(13)
O1 0.0248(16) 0.0253(17) 0.0233(17) 0.0006(13) -0.0034(13) -0.0016(13)
O2 0.0279(17) 0.0235(18) 0.0202(17) -0.0041(13) -0.0044(13) -0.0006(13)
N1 0.0251(19) 0.021(2) 0.015(2) -0.0028(15) -0.0047(15) -0.0005(15)
N2 0.031(2) 0.026(2) 0.029(2) -0.0025(16) -0.0017(17) -0.0011(17)
C1 0.041(3) 0.048(3) 0.020(3) -0.001(2) 0.001(2) -0.008(2)
C2 0.028(3) 0.038(3) 0.021(3) -0.002(2) 0.001(2) -0.001(2)
C3 0.028(2) 0.024(2) 0.018(2) 0.0011(18) -0.0047(19) 0.0003(18)
C4 0.030(2) 0.021(2) 0.016(2) -0.0041(17) -0.0010(18) 0.0052(18)
C5 0.019(2) 0.020(2) 0.017(2) 0.0005(18) -0.0014(17) 0.0007(17)
C6 0.020(2) 0.018(2) 0.020(3) -0.0022(18) -0.0080(18) 0.0049(17)
C7 0.020(2) 0.021(2) 0.021(3) 0.0048(19) -0.0031(18) -0.0029(17)
C8 0.014(2) 0.022(2) 0.027(3) 0.0015(19) -0.0049(17) 0.0011(17)
C9 0.017(2) 0.017(2) 0.019(2) 0.0030(17) -0.0059(17) 0.0028(16)
C10 0.021(2) 0.020(2) 0.017(2) -0.0002(18) -0.0078(17) -0.0003(17)
C11 0.023(2) 0.020(2) 0.015(2) 0.0017(18) -0.0067(18) 0.0011(17)
C12 0.028(3) 0.019(2) 0.018(2) -0.0009(19) -0.0064(19) 0.0030(19)
C13 0.019(2) 0.019(2) 0.012(2) -0.0036(17) -0.0067(17) -0.0007(16)
C14 0.023(2) 0.026(3) 0.012(2) -0.0031(18) -0.0045(18) -0.0009(19)
C15 0.024(2) 0.025(2) 0.021(3) 0.0048(19) -0.0070(19) 0.0062(18)
C16 0.017(2) 0.023(2) 0.035(3) 0.001(2) -0.0052(19) -0.0019(18)
C17 0.031(3) 0.030(3) 0.029(3) 0.000(2) -0.007(2) 0.002(2)
C18 0.028(2) 0.029(3) 0.028(3) 0.009(2) 0.002(2) 0.009(2)
C19 0.022(2) 0.026(3) 0.038(3) 0.009(2) -0.002(2) 0.0009(19)
C20 0.027(2) 0.028(3) 0.030(3) 0.003(2) -0.007(2) 0.0046(19)
C21 0.041(3) 0.029(3) 0.030(3) 0.004(2) -0.002(2) 0.006(2)

loop_
_atom_type_symbol
_atom_type_description
_atom_type_scat_dispersion_real
_atom_type_scat_dispersion_imag
_atom_type_scat_source
C C 0.0033 0.0016 'International Tables Vol C Tables 4.2.6.8 and 6.1.1.4'
H H 0.0000 0.0000 'International Tables Vol C Tables 4.2.6.8 and 6.1.1.4'
N N 0.0061 0.0033 'International Tables Vol C Tables 4.2.6.8 and 6.1.1.4'
O O 0.0106 0.0060 'International Tables Vol C Tables 4.2.6.8 and 6.1.1.4'
F F 0.0171 0.0103 'International Tables Vol C Tables 4.2.6.8 and 6.1.1.4'

loop_
_geom_angle_atom_site_label_1
_geom_angle_atom_site_label_2
_geom_angle_atom_site_label_3
_geom_angle
_geom_angle_site_symmetry_1
C12 N1 C5 113.1(3) .
C12 N1 C4 122.8(4) .
C5 N1 C4 123.2(3) .
F2 C1 F3 108.5(4) .
F2 C1 F1 109.2(3) .
F3 C1 F1 108.2(4) .
F2 C1 C2 110.6(4) .
F3 C1 C2 111.2(3) .
F1 C1 C2 109.1(4) .
F5 C2 F4 108.2(3) .
F5 C2 C3 107.9(3) .
F4 C2 C3 107.1(4) .
F5 C2 C1 107.6(4) .
F4 C2 C1 107.5(3) .
C3 C2 C1 118.2(3) .
F6 C3 F7 106.0(3) .
F6 C3 C4 111.4(3) .
F7 C3 C4 110.2(3) .
F6 C3 C2 109.0(3) .
F7 C3 C2 108.1(4) .
C4 C3 C2 112.0(3) .
N1 C4 C3 112.4(3) .
N1 C4 H4A 109.1 .
C3 C4 H4A 109.1 .
N1 C4 H4B 109.1 .
C3 C4 H4B 109.1 .
H4A C4 H4B 107.8 .
O1 C5 N1 125.0(3) .
O1 C5 C6 130.0(4) .
N1 C5 C6 104.9(3) .
C7 C6 C11 122.9(3) .
C7 C6 C5 128.8(4) .
C11 C6 C5 108.3(3) .
C6 C7 C8 117.8(4) .
C6 C7 H7 121.1 .
C8 C7 H7 121.1 .
C13 C8 C9 118.4(3) 2_676
C13 C8 C7 122.1(3) 2_676
C9 C8 C7 119.4(4) .
C13 C9 C10 121.5(3) .
C13 C9 C8 118.3(3) .
C10 C9 C8 120.2(3) .
C11 C10 C9 118.5(4) .
C11 C10 H10 120.7 .
C9 C10 H10 120.7 .
C10 C11 C6 121.2(4) .
C10 C11 C12 130.7(4) .
C6 C11 C12 108.1(3) .
O2 C12 N1 125.1(4) .
O2 C12 C11 129.5(3) .
N1 C12 C11 105.4(3) .
C8 C13 C9 123.3(3) 2_676
C8 C13 C14 118.0(3) 2_676
C9 C13 C14 118.7(3) .
N2 C14 C13 178.5(4) .
C20 C15 C16 118.6(4) .
C20 C15 C21 120.7(4) .
C16 C15 C21 120.6(4) .
C17 C16 C15 121.0(4) .
C17 C16 H16 119.5 .
C15 C16 H16 119.5 .
C18 C17 C16 119.8(4) .
C18 C17 H17 120.1 .
C16 C17 H17 120.1 .
C19 C18 C17 119.4(4) .
C19 C18 H18 120.3 .
C17 C18 H18 120.3 .
C18 C19 C20 120.8(4) .
C18 C19 H19 119.6 .
C20 C19 H19 119.6 .
C15 C20 C19 120.4(4) .
C15 C20 H20 119.8 .
C19 C20 H20 119.8 .
C15 C21 H21A 109.5 .
C15 C21 H21B 109.5 .
H21A C21 H21B 109.5 .
C15 C21 H21C 109.5 .
H21A C21 H21C 109.5 .
H21B C21 H21C 109.5 .

loop_
_geom_bond_atom_site_label_1
_geom_bond_atom_site_label_2
_geom_bond_distance
_geom_bond_site_symmetry_2
F1 C1 1.325(5) .
F2 C1 1.313(5) .
F3 C1 1.317(5) .
F4 C2 1.347(4) .
F5 C2 1.337(4) .
F6 C3 1.350(4) .
F7 C3 1.359(4) .
O1 C5 1.209(4) .
O2 C12 1.212(4) .
N1 C12 1.397(4) .
N1 C5 1.403(5) .
N1 C4 1.459(5) .
N2 C14 1.154(4) .
C1 C2 1.544(6) .
C2 C3 1.535(5) .
C3 C4 1.506(5) .
C4 H4A 0.9900 .
C4 H4B 0.9900 .
C5 C6 1.482(5) .
C6 C7 1.359(6) .
C6 C11 1.410(5) .
C7 C8 1.436(5) .
C7 H7 0.9500 .
C8 C13 1.405(5) 2_676
C8 C9 1.434(5) .
C9 C13 1.411(5) .
C9 C10 1.423(5) .
C10 C11 1.363(5) .
C10 H10 0.9500 .
C11 C12 1.477(5) .
C13 C8 1.405(5) 2_676
C13 C14 1.444(5) .
C15 C20 1.380(5) .
C15 C16 1.393(6) .
C15 C21 1.513(5) .
C16 C17 1.391(5) .
C16 H16 0.9500 .
C17 C18 1.384(5) .
C17 H17 0.9500 .
C18 C19 1.380(6) .
C18 H18 0.9500 .
C19 C20 1.392(5) .
C19 H19 0.9500 .
C20 H20 0.9500 .
C21 H21A 0.9800 .
C21 H21B 0.9800 .
C21 H21C 0.9800 .

loop_
_geom_torsion_atom_site_label_1
_geom_torsion_atom_site_label_2
_geom_torsion_atom_site_label_3
_geom_torsion_atom_site_label_4
_geom_torsion
_geom_torsion_site_symmetry_1
_geom_torsion_site_symmetry_4
F2 C1 C2 F5 -176.3(3) . .
F3 C1 C2 F5 63.2(4) . .
F1 C1 C2 F5 -56.1(4) . .
F2 C1 C2 F4 -60.0(5) . .
F3 C1 C2 F4 179.5(4) . .
F1 C1 C2 F4 60.2(5) . .
F2 C1 C2 C3 61.3(5) . .
F3 C1 C2 C3 -59.3(5) . .
F1 C1 C2 C3 -178.5(4) . .
F5 C2 C3 F6 179.6(3) . .
F4 C2 C3 F6 63.3(4) . .
C1 C2 C3 F6 -58.2(5) . .
F5 C2 C3 F7 -65.7(4) . .
F4 C2 C3 F7 178.1(3) . .
C1 C2 C3 F7 56.6(4) . .
F5 C2 C3 C4 55.9(4) . .
F4 C2 C3 C4 -60.4(4) . .
C1 C2 C3 C4 178.1(4) . .
C12 N1 C4 C3 94.8(4) . .
C5 N1 C4 C3 -97.1(4) . .
F6 C3 C4 N1 61.7(4) . .
F7 C3 C4 N1 -55.6(4) . .
C2 C3 C4 N1 -176.0(3) . .
C12 N1 C5 O1 176.1(3) . .
C4 N1 C5 O1 6.9(6) . .
C12 N1 C5 C6 -2.5(4) . .
C4 N1 C5 C6 -171.6(3) . .
O1 C5 C6 C7 3.6(7) . .
N1 C5 C6 C7 -177.9(4) . .
O1 C5 C6 C11 -175.0(4) . .
N1 C5 C6 C11 3.4(4) . .
C11 C6 C7 C8 1.7(5) . .
C5 C6 C7 C8 -176.8(3) . .
C6 C7 C8 C13 179.2(4) . 2_676
C6 C7 C8 C9 0.8(5) . .
C13 C8 C9 C13 -0.4(5) 2_676 .
C7 C8 C9 C13 178.1(3) . .
C13 C8 C9 C10 179.0(3) 2_676 .
C7 C8 C9 C10 -2.4(5) . .
C13 C9 C10 C11 -178.8(3) . .
C8 C9 C10 C11 1.7(5) . .
C9 C10 C11 C6 0.7(5) . .
C9 C10 C11 C12 179.9(4) . .
C7 C6 C11 C10 -2.5(6) . .
C5 C6 C11 C10 176.3(3) . .
C7 C6 C11 C12 178.1(3) . .
C5 C6 C11 C12 -3.1(4) . .
C5 N1 C12 O2 -179.1(4) . .
C4 N1 C12 O2 -10.0(6) . .
C5 N1 C12 C11 0.7(4) . .
C4 N1 C12 C11 169.8(3) . .
C10 C11 C12 O2 2.0(7) . .
C6 C11 C12 O2 -178.6(4) . .
C10 C11 C12 N1 -177.7(3) . .
C6 C11 C12 N1 1.6(4) . .
C10 C9 C13 C8 -179.0(3) . 2_676
C8 C9 C13 C8 0.5(6) . 2_676
C10 C9 C13 C14 1.3(5) . .
C8 C9 C13 C14 -179.2(3) . .
C8 C13 C14 N2 86(16) 2_676 .
C9 C13 C14 N2 -94(16) . .
C20 C15 C16 C17 0.4(6) . .
C21 C15 C16 C17 -179.5(3) . .
C15 C16 C17 C18 -0.3(6) . .
C16 C17 C18 C19 0.1(6) . .
C17 C18 C19 C20 -0.2(6) . .
C16 C15 C20 C19 -0.5(6) . .
C21 C15 C20 C19 179.5(3) . .
C18 C19 C20 C15 0.4(6) . .
